data_3000579
loop_
_publ_author_name
Zugenmaier

_journal_name_full 'To be published in Crystals'
_chemical_formula_sum 'C8 H9 N O3'
_chemical_name_systematic
;
  1-ethoxy-4-nitrobenzene (NO2-Ph-1)
;
_space_group_name_Hall '-P 2ybc'
_space_group_name_H-M_alt 'P 1 21/c 1'
_cell_angle_alpha 90
_cell_angle_beta 105.79(3)
_cell_angle_gamma 90
_cell_length_a 7.498(5)
_cell_length_b 11.813(4)
_cell_length_c 9.564(7)
_cell_measurement_temperature 290(2)
_cell_volume 815.2(9)
_diffrn_ambient_temperature 293(2)
_diffrn_radiation_type MoK\a
_diffrn_radiation_wavelength 0.71073
_refine_ls_goodness_of_fit_ref 1.012
_refine_ls_R_factor_all 0.0531
_refine_ls_R_factor_gt 0.0371
_refine_ls_wR_factor_gt 0.1029
_refine_ls_wR_factor_ref 0.1116
_cod_database_code 3000579
_cod_hold_until_date 2025-06-19
_cod_depositor_requested_release_date 2025-06-19

loop_
_atom_site_label
_atom_site_fract_x
_atom_site_fract_y
_atom_site_fract_z
? ? ? ?
